data_7212579
loop_
_publ_author_name
'Zhang, Tianle'
'Hu, Yuejie'
'Kong, Jianxi'
'Meng, Xianggao'
'Dai, Xiaomei'
'Song, Hongbin'

_publ_section_title
;
 Rational assembly and luminescence properties of 2 and 3D organometallic
 networks using silver(i) 4-pyridylethynide and 5-pyrimidylethynide
 complexes as building units
;
_journal_issue 10
_journal_name_full CrystEngComm
_journal_page_first 3027
_journal_paper_doi 10.1039/c002038a
_journal_volume 12
_journal_year 2010
_chemical_formula_sum 'C33 H16 Ag9 F18 N3 O14'
_chemical_formula_weight 1991.32
_chemical_name_common CF3CO2Ag-4-pyridylethynide
_chemical_name_systematic
;
?
;
_space_group_IT_number 52
_symmetry_cell_setting orthorhombic
_symmetry_space_group_name_Hall '-P 2a 2bc'
_symmetry_space_group_name_H-M 'P n n a'
_atom_sites_solution_hydrogens geom
_atom_sites_solution_primary direct
_atom_sites_solution_secondary difmap
_audit_creation_method SHELXL-97
_cell_angle_alpha 90.00
_cell_angle_beta 90.00
_cell_angle_gamma 90.00
_cell_formula_units_Z 4
_cell_length_a 19.1014(13)
_cell_length_b 22.2971(15)
_cell_length_c 11.1094(8)
_cell_measurement_temperature 297(2)
_cell_volume 4731.6(6)
_computing_structure_refinement 'SHELXL-97 (Sheldrick, 1997)'
_computing_structure_solution 'SHELXS-97 (Sheldrick, 1990)'
_diffrn_ambient_temperature 297(2)
_diffrn_measured_fraction_theta_full 0.979
_diffrn_measured_fraction_theta_max 0.979
_diffrn_measurement_device_type 'Bruker Smart Apex II CCD'
_diffrn_measurement_method '\f and \w'
_diffrn_radiation_monochromator graphite
_diffrn_radiation_source 'fine-focus sealed tube'
_diffrn_radiation_type MoK\a
_diffrn_radiation_wavelength 0.71073
_diffrn_reflns_av_R_equivalents 0.0431
_diffrn_reflns_av_sigmaI/netI 0.0284
_diffrn_reflns_limit_h_max 25
_diffrn_reflns_limit_h_min -25
_diffrn_reflns_limit_k_max 28
_diffrn_reflns_limit_k_min -29
_diffrn_reflns_limit_l_max 14
_diffrn_reflns_limit_l_min -14
_diffrn_reflns_number 43429
_diffrn_reflns_theta_full 28.24
_diffrn_reflns_theta_max 28.24
_diffrn_reflns_theta_min 1.83
_exptl_absorpt_coefficient_mu 3.776
_exptl_absorpt_correction_T_max 0.5031
_exptl_absorpt_correction_T_min 0.3912
_exptl_absorpt_correction_type multi-scan
_exptl_absorpt_process_details SADABS,Sheldrick,1997
_exptl_crystal_colour brown
_exptl_crystal_density_diffrn 2.795
_exptl_crystal_density_method 'not measured'
_exptl_crystal_description block
_exptl_crystal_F_000 3728
_exptl_crystal_size_max 0.30
_exptl_crystal_size_mid 0.20
_exptl_crystal_size_min 0.20
_refine_diff_density_max 1.992
_refine_diff_density_min -1.290
_refine_diff_density_rms 0.201
_refine_ls_extinction_method none
_refine_ls_goodness_of_fit_ref 1.071
_refine_ls_hydrogen_treatment constr
_refine_ls_matrix_type full
_refine_ls_number_parameters 344
_refine_ls_number_reflns 5732
_refine_ls_number_restraints 90
_refine_ls_restrained_S_all 1.092
_refine_ls_R_factor_all 0.0897
_refine_ls_R_factor_gt 0.0718
_refine_ls_shift/su_max 0.023
_refine_ls_shift/su_mean 0.001
_refine_ls_structure_factor_coef Fsqd
_refine_ls_weighting_details 'calc w=1/[\s^2^(Fo^2^)+(0.0865P)^2^+40.8320P] where P=(Fo^2^+2Fc^2^)/3'
_refine_ls_weighting_scheme calc
_refine_ls_wR_factor_gt 0.1776
_refine_ls_wR_factor_ref 0.1892
_reflns_number_gt 4493
_reflns_number_total 5732
_reflns_threshold_expression >2sigma(I)
_cod_data_source_file c002038a.txt
_cod_data_source_block Compound-1
_cod_depositor_comments
;
The following automatic conversions were performed:

'_symmetry_cell_setting' value 'Orthorhombic' changed to
'orthorhombic' according to
/home/saulius/struct/CIF-dictionaries/cif_core.dic dictionary named
'cif_core.dic' version 2.4.2 from 2011-04-26.

Automatic conversion script
Id: cif_fix_values 1891 2012-01-12 08:04:46Z andrius 
;
_cod_original_sg_symbol_H-M Pnna
_cod_database_code 7212579

loop_
_symmetry_equiv_pos_as_xyz
'x, y, z'
'-x+1/2, -y, z'
'-x+1/2, y+1/2, -z+1/2'
'x, -y+1/2, -z+1/2'
'-x, -y, -z'
'x-1/2, y, -z'
'x-1/2, -y-1/2, z-1/2'
'-x, y-1/2, z-1/2'

loop_
_atom_site_label
_atom_site_type_symbol
_atom_site_fract_x
_atom_site_fract_y
_atom_site_fract_z
_atom_site_U_iso_or_equiv
_atom_site_adp_type
_atom_site_occupancy
_atom_site_symmetry_multiplicity
_atom_site_calc_flag
_atom_site_refinement_flags
_atom_site_disorder_assembly
_atom_site_disorder_group
Ag1 Ag 0.94736(5) 0.43214(4) 0.97340(9) 0.0641(3) Uani 1 1 d . . .
Ag2 Ag 0.99514(5) 0.34434(4) 0.79061(9) 0.0685(3) Uani 1 1 d . . .
Ag3 Ag 1.03372(3) 0.33028(3) 1.05739(7) 0.0467(2) Uani 1 1 d . . .
Ag4 Ag 0.96852(5) 0.23476(4) 0.90995(10) 0.0738(3) Uani 1 1 d . . .
Ag5 Ag 0.94340(7) 0.2500 1.2500 0.1101(7) Uani 1 2 d S . .
C1 C 0.6854(5) 0.2809(4) 0.9448(10) 0.056(2) Uani 1 1 d . . .
H1 H 0.6626 0.2443 0.9371 0.067 Uiso 1 1 calc R . .
C2 C 0.7572(4) 0.2805(4) 0.9566(9) 0.050(2) Uani 1 1 d . . .
H2 H 0.7815 0.2444 0.9583 0.061 Uiso 1 1 calc R . .
C3 C 0.7926(4) 0.3343(4) 0.9660(8) 0.0393(18) Uani 1 1 d . . .
C4 C 0.7540(5) 0.3864(4) 0.9645(10) 0.055(2) Uani 1 1 d . . .
H4 H 0.7759 0.4235 0.9707 0.065 Uiso 1 1 calc R . .
C5 C 0.6814(5) 0.3823(5) 0.9534(11) 0.059(3) Uani 1 1 d . . .
H5 H 0.6554 0.4175 0.9527 0.070 Uiso 1 1 calc R . .
C6 C 0.8668(4) 0.3351(4) 0.9846(8) 0.0420(18) Uani 1 1 d . . .
C7 C 0.9291(4) 0.3311(4) 1.0038(9) 0.0430(19) Uani 1 1 d . . .
C8 C 1.2906(4) 0.3005(4) 0.7290(9) 0.049(2) Uani 1 1 d . . .
H8 H 1.3151 0.3357 0.7140 0.058 Uiso 1 1 calc R . .
C9 C 1.2190(5) 0.3024(4) 0.7288(9) 0.048(2) Uani 1 1 d . . .
H9 H 1.1959 0.3384 0.7146 0.057 Uiso 1 1 calc R . .
C10 C 1.1809(6) 0.2500 0.7500 0.040(2) Uani 1 2 d S . .
C11 C 1.1056(6) 0.2500 0.7500 0.040(2) Uani 1 2 d S . .
C12 C 1.0426(7) 0.2500 0.7500 0.048(3) Uani 1 2 d S . .
C13 C 0.8616(5) 0.1326(4) 0.8788(10) 0.053(2) Uani 1 1 d . A .
C14 C 0.7913(6) 0.1026(4) 0.9024(9) 0.075(3) Uani 1 1 d D . .
C15 C 1.0832(5) 0.4628(5) 0.8180(10) 0.055(2) Uani 1 1 d . C .
C16 C 1.1347(6) 0.5058(6) 0.7593(11) 0.091(5) Uani 1 1 d D . .
C17 C 1.0371(6) 0.3586(7) 1.3469(12) 0.073(4) Uani 1 1 d . B .
C18 C 1.0622(5) 0.3956(4) 1.4510(11) 0.069(3) Uani 1 1 d D . .
F1 F 0.7392(7) 0.1408(6) 0.8629(12) 0.092(5) Uiso 0.63(2) 1 d PD A 1
F2 F 0.7790(7) 0.0545(5) 0.8404(12) 0.090(5) Uiso 0.63(2) 1 d PD A 1
F3 F 0.7786(9) 0.0940(7) 1.0173(10) 0.100(5) Uiso 0.63(2) 1 d PD A 1
F4 F 1.1119(9) 0.4344(8) 1.4252(13) 0.076(6) Uiso 0.52(4) 1 d PD B 1
F5 F 1.0896(14) 0.3595(8) 1.5372(18) 0.115(7) Uiso 0.52(4) 1 d PD B 1
F6 F 1.0091(8) 0.4259(10) 1.500(2) 0.102(6) Uiso 0.52(4) 1 d PD B 1
F7 F 1.1838(7) 0.4750(6) 0.7002(14) 0.082(5) Uiso 0.53(2) 1 d PD C 1
F8 F 1.1632(9) 0.5484(7) 0.8220(14) 0.098(6) Uiso 0.53(2) 1 d PD C 1
F9 F 1.0979(10) 0.5351(9) 0.6690(16) 0.129(8) Uiso 0.53(2) 1 d PD C 1
F1' F 0.7432(14) 0.1045(13) 0.8176(19) 0.136(12) Uiso 0.37(2) 1 d PD A 2
F2' F 0.8047(12) 0.0425(6) 0.914(2) 0.087(8) Uiso 0.37(2) 1 d PD A 2
F3' F 0.7603(12) 0.1171(10) 1.0051(15) 0.089(7) Uiso 0.37(2) 1 d PD A 2
F5' F 1.0837(13) 0.4512(7) 1.4232(17) 0.099(7) Uiso 0.48(4) 1 d PD B 2
F6' F 1.1130(10) 0.3694(8) 1.5146(17) 0.084(6) Uiso 0.48(4) 1 d PD B 2
F4' F 1.0102(6) 0.4057(8) 1.5331(14) 0.064(5) Uiso 0.48(4) 1 d PD B 2
F7' F 1.1862(11) 0.5088(11) 0.8480(16) 0.135(10) Uiso 0.47(2) 1 d PD C 2
F8' F 1.1129(12) 0.5623(8) 0.753(2) 0.126(9) Uiso 0.47(2) 1 d PD C 2
F9' F 1.1682(9) 0.4922(8) 0.6594(13) 0.081(5) Uiso 0.47(2) 1 d PD C 2
N1 N 0.6474(4) 0.3295(4) 0.9437(8) 0.0500(18) Uani 1 1 d . . .
N2 N 1.3272(5) 0.2500 0.7500 0.050(3) Uani 1 2 d S . .
O1 O 0.8746(4) 0.1764(3) 0.9420(8) 0.067(2) Uani 1 1 d . . .
O2 O 0.8954(4) 0.1120(3) 0.7941(7) 0.069(2) Uani 1 1 d . . .
O3 O 1.0486(4) 0.4822(3) 0.9002(8) 0.073(2) Uani 1 1 d . . .
O4 O 1.0834(5) 0.4133(4) 0.7732(9) 0.086(3) Uani 1 1 d . . .
O5 O 1.0429(6) 0.3858(5) 1.2468(8) 0.092(3) Uani 1 1 d . . .
O6 O 1.0150(5) 0.3087(4) 1.3713(11) 0.093(3) Uani 1 1 d . . .
O1W O 0.8891(5) 0.4974(4) 0.8325(8) 0.086(3) Uani 1 1 d . . .

loop_
_atom_site_aniso_label
_atom_site_aniso_U_11
_atom_site_aniso_U_22
_atom_site_aniso_U_33
_atom_site_aniso_U_23
_atom_site_aniso_U_13
_atom_site_aniso_U_12
Ag1 0.0639(5) 0.0422(4) 0.0863(6) -0.0156(4) 0.0125(4) -0.0006(3)
Ag2 0.0722(6) 0.0542(5) 0.0791(6) -0.0187(4) -0.0037(4) 0.0103(4)
Ag3 0.0194(3) 0.0622(4) 0.0585(4) -0.0145(3) -0.0038(2) -0.0006(3)
Ag4 0.0595(5) 0.0636(5) 0.0982(7) -0.0305(5) 0.0284(5) -0.0175(4)
Ag5 0.0318(6) 0.1371(14) 0.1615(17) -0.0859(13) 0.000 0.000
C1 0.031(4) 0.046(5) 0.091(7) -0.002(5) -0.004(4) -0.003(4)
C2 0.025(4) 0.051(5) 0.076(6) -0.008(4) 0.002(4) 0.001(3)
C3 0.020(3) 0.052(5) 0.046(4) -0.005(4) 0.001(3) 0.004(3)
C4 0.029(4) 0.050(5) 0.084(7) 0.001(5) 0.002(4) -0.002(4)
C5 0.026(4) 0.060(6) 0.090(7) 0.008(5) 0.005(4) 0.011(4)
C6 0.034(4) 0.042(4) 0.049(5) -0.006(4) 0.005(4) -0.002(3)
C7 0.017(3) 0.050(5) 0.062(5) -0.022(4) 0.003(3) -0.003(3)
C8 0.031(4) 0.051(5) 0.064(6) 0.005(4) -0.002(4) -0.013(4)
C9 0.037(4) 0.044(5) 0.062(6) 0.000(4) -0.005(4) 0.002(4)
C10 0.028(5) 0.051(7) 0.041(6) -0.004(5) 0.000 0.000
C11 0.032(6) 0.044(6) 0.042(6) -0.012(5) 0.000 0.000
C12 0.042(7) 0.053(7) 0.047(7) -0.019(6) 0.000 0.000
C13 0.051(5) 0.039(5) 0.069(6) 0.001(4) 0.002(5) 0.000(4)
C14 0.078(8) 0.059(7) 0.087(8) -0.021(6) 0.021(7) -0.016(6)
C15 0.047(5) 0.055(6) 0.064(6) -0.018(5) -0.001(5) -0.002(4)
C16 0.057(7) 0.121(11) 0.096(9) -0.056(9) 0.019(7) -0.023(7)
C17 0.044(6) 0.095(9) 0.079(8) -0.033(7) -0.011(5) 0.007(6)
C18 0.072(7) 0.047(6) 0.087(8) -0.005(5) 0.015(6) 0.000(5)
N1 0.028(3) 0.055(5) 0.067(5) 0.006(4) 0.004(3) 0.000(3)
N2 0.030(5) 0.061(7) 0.058(6) 0.011(5) 0.000 0.000
O1 0.050(4) 0.053(4) 0.097(6) -0.026(4) 0.016(4) -0.009(3)
O2 0.071(5) 0.063(4) 0.073(5) -0.020(4) 0.016(4) -0.022(4)
O3 0.086(5) 0.055(4) 0.079(5) -0.030(4) 0.030(4) -0.015(4)
O4 0.069(5) 0.076(5) 0.114(7) -0.046(5) 0.015(5) -0.009(4)
O5 0.111(8) 0.117(8) 0.049(5) -0.008(5) -0.010(5) 0.005(6)
O6 0.071(5) 0.067(5) 0.140(9) -0.031(6) 0.002(6) -0.018(5)
O1W 0.109(7) 0.067(5) 0.081(5) -0.021(4) -0.016(5) 0.015(5)

loop_
_atom_type_symbol
_atom_type_description
_atom_type_scat_dispersion_real
_atom_type_scat_dispersion_imag
_atom_type_scat_source
C C 0.0033 0.0016 'International Tables Vol C Tables 4.2.6.8 and 6.1.1.4'
H H 0.0000 0.0000 'International Tables Vol C Tables 4.2.6.8 and 6.1.1.4'
N N 0.0061 0.0033 'International Tables Vol C Tables 4.2.6.8 and 6.1.1.4'
O O 0.0106 0.0060 'International Tables Vol C Tables 4.2.6.8 and 6.1.1.4'
F F 0.0171 0.0103 'International Tables Vol C Tables 4.2.6.8 and 6.1.1.4'
Ag Ag -0.8971 1.1015 'International Tables Vol C Tables 4.2.6.8 and 6.1.1.4'

loop_
_geom_angle_atom_site_label_1
_geom_angle_atom_site_label_2
_geom_angle_atom_site_label_3
_geom_angle
_geom_angle_site_symmetry_1
_geom_angle_site_symmetry_3
C7 Ag1 O3 134.9(3) . 5_767
C7 Ag1 O3 129.2(3) . .
O3 Ag1 O3 78.3(3) 5_767 .
C7 Ag1 O1W 128.0(3) . .
O3 Ag1 O1W 85.0(3) 5_767 .
O3 Ag1 O1W 82.6(3) . .
C7 Ag1 C6 27.1(3) . .
O3 Ag1 C6 130.3(3) 5_767 .
O3 Ag1 C6 150.4(2) . .
O1W Ag1 C6 104.8(3) . .
C7 Ag1 Ag3 44.59(19) . .
O3 Ag1 Ag3 114.4(2) 5_767 .
O3 Ag1 Ag3 90.8(2) . .
O1W Ag1 Ag3 157.8(2) . .
C6 Ag1 Ag3 71.52(19) . .
C7 Ag1 Ag2 60.1(2) . .
O3 Ag1 Ag2 157.99(19) 5_767 .
O3 Ag1 Ag2 79.92(17) . .
O1W Ag1 Ag2 95.5(2) . .
C6 Ag1 Ag2 70.90(18) . .
Ag3 Ag1 Ag2 62.44(3) . .
O4 Ag2 C12 107.6(3) . .
O4 Ag2 O2 106.6(3) . 4_556
C12 Ag2 O2 127.9(3) . 4_556
O4 Ag2 C7 119.5(3) . .
C12 Ag2 C7 104.6(2) . .
O2 Ag2 C7 91.0(3) 4_556 .
O4 Ag2 Ag4 138.8(3) . .
C12 Ag2 Ag4 51.79(17) . .
O2 Ag2 Ag4 113.7(2) 4_556 .
C7 Ag2 Ag4 53.83(18) . .
O4 Ag2 Ag4 118.3(2) . 4_556
C12 Ag2 Ag4 50.86(17) . 4_556
O2 Ag2 Ag4 78.48(18) 4_556 4_556
C7 Ag2 Ag4 121.86(17) . 4_556
Ag4 Ag2 Ag4 78.59(4) . 4_556
O4 Ag2 Ag1 80.9(2) . .
C12 Ag2 Ag1 147.88(5) . .
O2 Ag2 Ag1 75.50(18) 4_556 .
C7 Ag2 Ag1 47.73(18) . .
Ag4 Ag2 Ag1 101.20(4) . .
Ag4 Ag2 Ag1 151.39(4) 4_556 .
O4 Ag2 Ag3 88.5(3) . .
C12 Ag2 Ag3 90.08(8) . .
O2 Ag2 Ag3 128.8(2) 4_556 .
C7 Ag2 Ag3 41.78(17) . .
Ag4 Ag2 Ag3 60.13(3) . .
Ag4 Ag2 Ag3 136.47(4) 4_556 .
Ag1 Ag2 Ag3 58.67(3) . .
C7 Ag3 N1 163.1(3) . 6_657
C7 Ag3 O5 108.0(3) . .
N1 Ag3 O5 86.4(3) 6_657 .
C7 Ag3 Ag1 50.9(2) . .
N1 Ag3 Ag1 124.2(2) 6_657 .
O5 Ag3 Ag1 85.6(2) . .
C7 Ag3 Ag4 56.3(2) . .
N1 Ag3 Ag4 114.3(2) 6_657 .
O5 Ag3 Ag4 150.4(3) . .
Ag1 Ag3 Ag4 98.23(3) . .
C7 Ag3 Ag2 59.6(3) . .
N1 Ag3 Ag2 103.6(2) 6_657 .
O5 Ag3 Ag2 142.7(3) . .
Ag1 Ag3 Ag2 58.88(3) . .
Ag4 Ag3 Ag2 55.84(3) . .
C7 Ag3 Ag5 71.8(3) . .
N1 Ag3 Ag5 121.7(2) 6_657 .
O5 Ag3 Ag5 75.7(3) . .
Ag1 Ag3 Ag5 109.36(3) . .
Ag4 Ag3 Ag5 75.36(3) . .
Ag2 Ag3 Ag5 124.00(3) . .
O1 Ag4 C12 134.5(3) . .
O1 Ag4 C7 101.0(2) . .
C12 Ag4 C7 112.4(2) . .
O1 Ag4 Ag2 136.0(2) . .
C12 Ag4 Ag2 53.01(8) . .
C7 Ag4 Ag2 60.5(2) . .
O1 Ag4 Ag2 84.76(18) . 4_556
C12 Ag4 Ag2 52.03(9) . 4_556
C7 Ag4 Ag2 154.0(2) . 4_556
Ag2 Ag4 Ag2 97.73(4) . 4_556
O1 Ag4 Ag3 131.71(19) . .
C12 Ag4 Ag3 93.58(15) . .
C7 Ag4 Ag3 43.89(18) . .
Ag2 Ag4 Ag3 64.03(3) . .
Ag2 Ag4 Ag3 142.40(4) 4_556 .
N2 Ag5 O6 126.1(2) 6_557 .
N2 Ag5 O6 126.1(2) 6_557 4_557
O6 Ag5 O6 107.9(5) . 4_557
N2 Ag5 Ag3 121.73(2) 6_557 4_557
O6 Ag5 Ag3 67.6(3) . 4_557
O6 Ag5 Ag3 76.2(3) 4_557 4_557
N2 Ag5 Ag3 121.73(2) 6_557 .
O6 Ag5 Ag3 76.2(3) . .
O6 Ag5 Ag3 67.6(3) 4_557 .
Ag3 Ag5 Ag3 116.53(4) 4_557 .
N1 C1 C2 124.1(9) . .
N1 C1 H1 118.0 . .
C2 C1 H1 118.0 . .
C1 C2 C3 119.3(9) . .
C1 C2 H2 120.4 . .
C3 C2 H2 120.4 . .
C4 C3 C2 118.0(7) . .
C4 C3 C6 121.5(8) . .
C2 C3 C6 120.4(8) . .
C3 C4 C5 118.6(9) . .
C3 C4 H4 120.7 . .
C5 C4 H4 120.7 . .
N1 C5 C4 122.9(9) . .
N1 C5 H5 118.5 . .
C4 C5 H5 118.5 . .
C7 C6 C3 174.8(10) . .
C7 C6 Ag1 60.0(6) . .
C3 C6 Ag1 125.1(6) . .
C6 C7 Ag3 172.6(8) . .
C6 C7 Ag1 93.0(7) . .
Ag3 C7 Ag1 84.6(3) . .
C6 C7 Ag4 106.6(6) . .
Ag3 C7 Ag4 79.8(3) . .
Ag1 C7 Ag4 137.1(4) . .
C6 C7 Ag2 107.3(7) . .
Ag3 C7 Ag2 78.7(2) . .
Ag1 C7 Ag2 72.2(3) . .
Ag4 C7 Ag2 65.7(2) . .
N2 C8 C9 123.1(9) . .
N2 C8 H8 118.4 . .
C9 C8 H8 118.4 . .
C8 C9 C10 119.6(9) . .
C8 C9 H9 120.2 . .
C10 C9 H9 120.2 . .
C9 C10 C9 117.2(11) 4_556 .
C9 C10 C11 121.4(5) 4_556 .
C9 C10 C11 121.4(5) . .
C12 C11 C10 180.000(2) . .
C11 C12 Ag4 128.0(3) . .
C11 C12 Ag4 128.0(3) . 4_556
Ag4 C12 Ag4 103.9(5) . 4_556
C11 C12 Ag2 112.9(3) . .
Ag4 C12 Ag2 75.2(2) . .
Ag4 C12 Ag2 77.1(3) 4_556 .
C11 C12 Ag2 112.9(3) . 4_556
Ag4 C12 Ag2 77.1(3) . 4_556
Ag4 C12 Ag2 75.2(2) 4_556 4_556
Ag2 C12 Ag2 134.3(6) . 4_556
O1 C13 O2 128.9(10) . .
O1 C13 C14 115.4(9) . .
O2 C13 C14 115.5(9) . .
F2 C14 F3 111.2(11) . .
F2 C14 F1' 61.3(12) . .
F3 C14 F1' 124.9(18) . .
F2 C14 F3' 125.4(15) . .
F3 C14 F3' 28.0(10) . .
F1' C14 F3' 107.3(13) . .
F2 C14 F2' 43.3(9) . .
F3 C14 F2' 78.7(11) . .
F1' C14 F2' 103.1(12) . .
F3' C14 F2' 104.2(12) . .
F2 C14 F1 102.2(10) . .
F3 C14 F1 105.5(10) . .
F1' C14 F1 41.5(11) . .
F3' C14 F1 78.6(12) . .
F2' C14 F1 140.1(14) . .
F2 C14 C13 115.5(10) . .
F3 C14 C13 113.2(11) . .
F1' C14 C13 118.5(16) . .
F3' C14 C13 115.7(13) . .
F2' C14 C13 106.2(13) . .
F1 C14 C13 108.0(10) . .
O3 C15 O4 129.7(11) . .
O3 C15 C16 116.9(9) . .
O4 C15 C16 113.4(9) . .
F8 C16 F9' 114.7(15) . .
F8 C16 F8' 57.8(11) . .
F9' C16 F8' 108.8(13) . .
F8 C16 F7 110.3(11) . .
F9' C16 F7 29.0(8) . .
F8' C16 F7 132.8(16) . .
F8 C16 F9 104.8(12) . .
F9' C16 F9 75.2(11) . .
F8' C16 F9 49.8(11) . .
F7 C16 F9 104.0(11) . .
F8 C16 F7' 44.7(10) . .
F9' C16 F7' 105.3(11) . .
F8' C16 F7' 102.5(11) . .
F7 C16 F7' 83.0(11) . .
F9 C16 F7' 147.7(17) . .
F8 C16 C15 120.2(12) . .
F9' C16 C15 122.0(12) . .
F8' C16 C15 114.8(13) . .
F7 C16 C15 109.9(12) . .
F9 C16 C15 106.2(12) . .
F7' C16 C15 100.6(15) . .
O6 C17 O5 131.2(12) . .
O6 C17 C18 116.2(13) . .
O5 C17 C18 112.6(12) . .
F4 C18 F6 107.6(11) . .
F4 C18 F6' 83.0(11) . .
F6 C18 F6' 124.1(15) . .
F4 C18 F5' 28.5(9) . .
F6 C18 F5' 81.8(11) . .
F6' C18 F5' 107.7(12) . .
F4 C18 F5 105.4(12) . .
F6 C18 F5 108.0(12) . .
F6' C18 F5 23.9(11) . .
F5' C18 F5 126.4(15) . .
F4 C18 F4' 124.0(12) . .
F6 C18 F4' 25.0(9) . .
F6' C18 F4' 104.3(11) . .
F5' C18 F4' 102.9(10) . .
F5 C18 F4' 84.7(11) . .
F4 C18 C17 115.1(12) . .
F6 C18 C17 110.4(12) . .
F6' C18 C17 113.5(11) . .
F5' C18 C17 115.4(13) . .
F5 C18 C17 109.9(13) . .
F4' C18 C17 112.0(10) . .
C1 N1 C5 117.1(8) . .
C1 N1 Ag3 124.3(6) . 6_557
C5 N1 Ag3 118.4(6) . 6_557
C8 N2 C8 117.4(10) . 4_556
C8 N2 Ag5 121.3(5) . 6_657
C8 N2 Ag5 121.3(5) 4_556 6_657
C13 O1 Ag4 122.2(7) . .
C13 O2 Ag2 125.4(6) . 4_556
C15 O3 Ag1 135.9(7) . 5_767
C15 O3 Ag1 122.4(7) . .
Ag1 O3 Ag1 101.7(3) 5_767 .
C15 O4 Ag2 125.1(7) . .
C17 O5 Ag3 120.3(9) . .
C17 O6 Ag5 126.0(10) . .

loop_
_geom_bond_atom_site_label_1
_geom_bond_atom_site_label_2
_geom_bond_distance
_geom_bond_site_symmetry_2
Ag1 C7 2.305(9) .
Ag1 O3 2.372(7) 5_767
Ag1 O3 2.375(8) .
Ag1 O1W 2.410(9) .
Ag1 C6 2.658(8) .
Ag1 Ag3 2.9581(11) .
Ag1 Ag2 2.9647(11) .
Ag2 O4 2.290(9) .
Ag2 C12 2.334(5) .
Ag2 O2 2.337(7) 4_556
Ag2 C7 2.700(9) .
Ag2 Ag4 2.8258(14) .
Ag2 Ag4 2.8869(12) 4_556
Ag2 Ag3 3.0700(12) .
Ag3 C7 2.086(8) .
Ag3 N1 2.172(7) 6_657
Ag3 O5 2.447(9) .
Ag3 Ag4 2.9614(11) .
Ag3 Ag5 3.2801(10) .
Ag4 O1 2.245(7) .
Ag4 C12 2.297(8) .
Ag4 C7 2.504(8) .
Ag4 Ag2 2.8868(12) 4_556
Ag5 N2 2.220(10) 6_557
Ag5 O6 2.324(9) .
Ag5 O6 2.324(9) 4_557
Ag5 Ag3 3.2801(10) 4_557
C1 N1 1.303(12) .
C1 C2 1.377(12) .
C1 H1 0.9300 .
C2 C3 1.382(12) .
C2 H2 0.9300 .
C3 C4 1.375(13) .
C3 C6 1.432(11) .
C4 C5 1.395(12) .
C4 H4 0.9300 .
C5 N1 1.349(13) .
C5 H5 0.9300 .
C6 C7 1.211(12) .
C8 N2 1.345(11) .
C8 C9 1.367(12) .
C8 H8 0.9300 .
C9 C10 1.397(11) .
C9 H9 0.9300 .
C10 C9 1.397(11) 4_556
C10 C11 1.438(15) .
C11 C12 1.204(17) .
C12 Ag4 2.297(8) 4_556
C12 Ag2 2.335(5) 4_556
C13 O1 1.227(12) .
C13 O2 1.231(12) .
C13 C14 1.524(15) .
C14 F2 1.297(12) .
C14 F3 1.313(12) .
C14 F1' 1.317(14) .
C14 F3' 1.325(14) .
C14 F2' 1.370(13) .
C14 F1 1.381(12) .
C15 O3 1.208(12) .
C15 O4 1.210(12) .
C15 C16 1.521(17) .
C16 F8 1.297(13) .
C16 F9' 1.316(13) .
C16 F8' 1.328(14) .
C16 F7 1.334(12) .
C16 F9 1.388(14) .
C16 F7' 1.394(14) .
C17 O6 1.220(17) .
C17 O5 1.272(17) .
C17 C18 1.499(17) .
C18 F4 1.317(12) .
C18 F6 1.334(13) .
C18 F6' 1.336(13) .
C18 F5' 1.343(13) .
C18 F5 1.356(13) .
C18 F4' 1.368(12) .
N1 Ag3 2.172(7) 6_557
N2 C8 1.345(11) 4_556
N2 Ag5 2.220(10) 6_657
O2 Ag2 2.337(7) 4_556
O3 Ag1 2.373(7) 5_767

loop_
_geom_torsion_atom_site_label_1
_geom_torsion_atom_site_label_2
_geom_torsion_atom_site_label_3
_geom_torsion_atom_site_label_4
_geom_torsion
_geom_torsion_site_symmetry_1
_geom_torsion_site_symmetry_4
C7 Ag1 Ag2 O4 -145.0(4) . .
O3 Ag1 Ag2 O4 -6.5(7) 5_767 .
O3 Ag1 Ag2 O4 2.4(4) . .
O1W Ag1 Ag2 O4 83.8(4) . .
C6 Ag1 Ag2 O4 -172.4(4) . .
Ag3 Ag1 Ag2 O4 -93.8(3) . .
C7 Ag1 Ag2 C12 -36.3(6) . .
O3 Ag1 Ag2 C12 102.2(8) 5_767 .
O3 Ag1 Ag2 C12 111.2(6) . .
O1W Ag1 Ag2 C12 -167.4(6) . .
C6 Ag1 Ag2 C12 -63.7(6) . .
Ag3 Ag1 Ag2 C12 14.9(5) . .
C7 Ag1 Ag2 O2 105.0(3) . 4_556
O3 Ag1 Ag2 O2 -116.4(7) 5_767 4_556
O3 Ag1 Ag2 O2 -107.5(3) . 4_556
O1W Ag1 Ag2 O2 -26.1(3) . 4_556
C6 Ag1 Ag2 O2 77.7(3) . 4_556
Ag3 Ag1 Ag2 O2 156.3(2) . 4_556
O3 Ag1 Ag2 C7 138.5(7) 5_767 .
O3 Ag1 Ag2 C7 147.5(3) . .
O1W Ag1 Ag2 C7 -131.1(3) . .
C6 Ag1 Ag2 C7 -27.4(3) . .
Ag3 Ag1 Ag2 C7 51.2(2) . .
C7 Ag1 Ag2 Ag4 -6.8(2) . .
O3 Ag1 Ag2 Ag4 131.7(6) 5_767 .
O3 Ag1 Ag2 Ag4 140.6(2) . .
O1W Ag1 Ag2 Ag4 -137.9(2) . .
C6 Ag1 Ag2 Ag4 -34.2(2) . .
Ag3 Ag1 Ag2 Ag4 44.37(3) . .
C7 Ag1 Ag2 Ag4 79.8(3) . 4_556
O3 Ag1 Ag2 Ag4 -141.6(6) 5_767 4_556
O3 Ag1 Ag2 Ag4 -132.7(3) . 4_556
O1W Ag1 Ag2 Ag4 -51.3(3) . 4_556
C6 Ag1 Ag2 Ag4 52.4(2) . 4_556
Ag3 Ag1 Ag2 Ag4 131.04(10) . 4_556
C7 Ag1 Ag2 Ag3 -51.2(2) . .
O3 Ag1 Ag2 Ag3 87.3(6) 5_767 .
O3 Ag1 Ag2 Ag3 96.3(2) . .
O1W Ag1 Ag2 Ag3 177.7(2) . .
C6 Ag1 Ag2 Ag3 -78.6(2) . .
O3 Ag1 Ag3 C7 130.0(4) 5_767 .
O3 Ag1 Ag3 C7 -152.4(4) . .
O1W Ag1 Ag3 C7 -80.4(7) . .
C6 Ag1 Ag3 C7 3.4(4) . .
Ag2 Ag1 Ag3 C7 -74.2(3) . .
C7 Ag1 Ag3 N1 159.8(4) . 6_657
O3 Ag1 Ag3 N1 -70.2(3) 5_767 6_657
O3 Ag1 Ag3 N1 7.4(3) . 6_657
O1W Ag1 Ag3 N1 79.4(7) . 6_657
C6 Ag1 Ag3 N1 163.1(3) . 6_657
Ag2 Ag1 Ag3 N1 85.5(3) . 6_657
C7 Ag1 Ag3 O5 -117.6(4) . .
O3 Ag1 Ag3 O5 12.4(3) 5_767 .
O3 Ag1 Ag3 O5 90.0(3) . .
O1W Ag1 Ag3 O5 162.0(7) . .
C6 Ag1 Ag3 O5 -114.2(3) . .
Ag2 Ag1 Ag3 O5 168.2(3) . .
C7 Ag1 Ag3 Ag4 32.8(3) . .
O3 Ag1 Ag3 Ag4 162.9(2) 5_767 .
O3 Ag1 Ag3 Ag4 -119.59(19) . .
O1W Ag1 Ag3 Ag4 -47.5(7) . .
C6 Ag1 Ag3 Ag4 36.2(2) . .
Ag2 Ag1 Ag3 Ag4 -41.41(3) . .
C7 Ag1 Ag3 Ag2 74.2(3) . .
O3 Ag1 Ag3 Ag2 -155.7(2) 5_767 .
O3 Ag1 Ag3 Ag2 -78.18(19) . .
O1W Ag1 Ag3 Ag2 -6.1(6) . .
C6 Ag1 Ag3 Ag2 77.6(2) . .
C7 Ag1 Ag3 Ag5 -44.5(3) . .
O3 Ag1 Ag3 Ag5 85.6(2) 5_767 .
O3 Ag1 Ag3 Ag5 163.12(18) . .
O1W Ag1 Ag3 Ag5 -124.8(6) . .
C6 Ag1 Ag3 Ag5 -41.1(2) . .
Ag2 Ag1 Ag3 Ag5 -118.71(3) . .
O4 Ag2 Ag3 C7 140.2(3) . .
C12 Ag2 Ag3 C7 -112.2(4) . .
O2 Ag2 Ag3 C7 29.9(4) 4_556 .
Ag4 Ag2 Ag3 C7 -67.7(3) . .
Ag4 Ag2 Ag3 C7 -88.4(3) 4_556 .
Ag1 Ag2 Ag3 C7 60.0(3) . .
O4 Ag2 Ag3 N1 -41.8(3) . 6_657
C12 Ag2 Ag3 N1 65.9(4) . 6_657
O2 Ag2 Ag3 N1 -152.0(3) 4_556 6_657
C7 Ag2 Ag3 N1 178.1(3) . 6_657
Ag4 Ag2 Ag3 N1 110.3(2) . 6_657
Ag4 Ag2 Ag3 N1 89.7(2) 4_556 6_657
Ag1 Ag2 Ag3 N1 -122.0(2) . 6_657
O4 Ag2 Ag3 O5 60.5(5) . .
C12 Ag2 Ag3 O5 168.1(5) . .
O2 Ag2 Ag3 O5 -49.8(5) 4_556 .
C7 Ag2 Ag3 O5 -79.7(5) . .
Ag4 Ag2 Ag3 O5 -147.5(4) . .
Ag4 Ag2 Ag3 O5 -168.1(4) 4_556 .
Ag1 Ag2 Ag3 O5 -19.7(4) . .
O4 Ag2 Ag3 Ag1 80.2(2) . .
C12 Ag2 Ag3 Ag1 -172.1(3) . .
O2 Ag2 Ag3 Ag1 -30.0(3) 4_556 .
C7 Ag2 Ag3 Ag1 -60.0(3) . .
Ag4 Ag2 Ag3 Ag1 -127.71(4) . .
Ag4 Ag2 Ag3 Ag1 -148.37(7) 4_556 .
O4 Ag2 Ag3 Ag4 -152.1(2) . .
C12 Ag2 Ag3 Ag4 -44.4(3) . .
O2 Ag2 Ag3 Ag4 97.7(3) 4_556 .
C7 Ag2 Ag3 Ag4 67.7(3) . .
Ag4 Ag2 Ag3 Ag4 -20.66(4) 4_556 .
Ag1 Ag2 Ag3 Ag4 127.71(4) . .
O4 Ag2 Ag3 Ag5 173.6(2) . .
C12 Ag2 Ag3 Ag5 -78.7(3) . .
O2 Ag2 Ag3 Ag5 63.4(3) 4_556 .
C7 Ag2 Ag3 Ag5 33.5(3) . .
Ag4 Ag2 Ag3 Ag5 -34.28(4) . .
Ag4 Ag2 Ag3 Ag5 -54.94(7) 4_556 .
Ag1 Ag2 Ag3 Ag5 93.43(4) . .
O4 Ag2 Ag4 O1 169.5(4) . .
C12 Ag2 Ag4 O1 -118.9(4) . .
O2 Ag2 Ag4 O1 1.6(3) 4_556 .
C7 Ag2 Ag4 O1 74.3(3) . .
Ag4 Ag2 Ag4 O1 -70.2(3) 4_556 .
Ag1 Ag2 Ag4 O1 80.6(3) . .
Ag3 Ag2 Ag4 O1 124.1(3) . .
O4 Ag2 Ag4 C12 -71.7(4) . .
O2 Ag2 Ag4 C12 120.5(4) 4_556 .
C7 Ag2 Ag4 C12 -166.8(4) . .
Ag4 Ag2 Ag4 C12 48.6(3) 4_556 .
Ag1 Ag2 Ag4 C12 -160.5(3) . .
Ag3 Ag2 Ag4 C12 -117.0(3) . .
O4 Ag2 Ag4 C7 95.1(4) . .
C12 Ag2 Ag4 C7 166.8(4) . .
O2 Ag2 Ag4 C7 -72.7(3) 4_556 .
Ag4 Ag2 Ag4 C7 -144.5(2) 4_556 .
Ag1 Ag2 Ag4 C7 6.3(2) . .
Ag3 Ag2 Ag4 C7 49.8(2) . .
O4 Ag2 Ag4 Ag2 -100.1(3) . 4_556
C12 Ag2 Ag4 Ag2 -28.4(3) . 4_556
O2 Ag2 Ag4 Ag2 92.1(2) 4_556 4_556
C7 Ag2 Ag4 Ag2 164.8(2) . 4_556
Ag4 Ag2 Ag4 Ag2 20.24(5) 4_556 4_556
Ag1 Ag2 Ag4 Ag2 171.05(3) . 4_556
Ag3 Ag2 Ag4 Ag2 -145.41(4) . 4_556
O4 Ag2 Ag4 Ag3 45.3(3) . .
C12 Ag2 Ag4 Ag3 117.0(3) . .
O2 Ag2 Ag4 Ag3 -122.5(2) 4_556 .
C7 Ag2 Ag4 Ag3 -49.8(2) . .
Ag4 Ag2 Ag4 Ag3 165.65(3) 4_556 .
Ag1 Ag2 Ag4 Ag3 -43.54(3) . .
C7 Ag3 Ag4 O1 -56.1(4) . .
N1 Ag3 Ag4 O1 140.0(4) 6_657 .
O5 Ag3 Ag4 O1 9.1(6) . .
Ag1 Ag3 Ag4 O1 -86.5(3) . .
Ag2 Ag3 Ag4 O1 -129.7(3) . .
Ag5 Ag3 Ag4 O1 21.5(3) . .
C7 Ag3 Ag4 C12 119.0(4) . .
N1 Ag3 Ag4 C12 -44.8(3) 6_657 .
O5 Ag3 Ag4 C12 -175.8(5) . .
Ag1 Ag3 Ag4 C12 88.7(2) . .
Ag2 Ag3 Ag4 C12 45.5(2) . .
Ag5 Ag3 Ag4 C12 -163.4(2) . .
N1 Ag3 Ag4 C7 -163.9(4) 6_657 .
O5 Ag3 Ag4 C7 65.2(6) . .
Ag1 Ag3 Ag4 C7 -30.3(3) . .
Ag2 Ag3 Ag4 C7 -73.5(3) . .
Ag5 Ag3 Ag4 C7 77.6(3) . .
C7 Ag3 Ag4 Ag2 73.5(3) . .
N1 Ag3 Ag4 Ag2 -90.3(2) 6_657 .
O5 Ag3 Ag4 Ag2 138.7(5) . .
Ag1 Ag3 Ag4 Ag2 43.18(3) . .
Ag5 Ag3 Ag4 Ag2 151.14(3) . .
C7 Ag3 Ag4 Ag2 140.7(3) . 4_556
N1 Ag3 Ag4 Ag2 -23.1(3) 6_657 4_556
O5 Ag3 Ag4 Ag2 -154.1(5) . 4_556
Ag1 Ag3 Ag4 Ag2 110.39(8) . 4_556
Ag2 Ag3 Ag4 Ag2 67.21(7) . 4_556
Ag5 Ag3 Ag4 Ag2 -141.65(8) . 4_556
C7 Ag3 Ag5 N2 -10.7(2) . 6_557
N1 Ag3 Ag5 N2 -179.3(2) 6_657 6_557
O5 Ag3 Ag5 N2 104.2(3) . 6_557
Ag1 Ag3 Ag5 N2 24.19(3) . 6_557
Ag4 Ag3 Ag5 N2 -69.54(3) . 6_557
Ag2 Ag3 Ag5 N2 -40.74(4) . 6_557
C7 Ag3 Ag5 O6 -134.8(3) . .
N1 Ag3 Ag5 O6 56.5(3) 6_657 .
O5 Ag3 Ag5 O6 -19.9(4) . .
Ag1 Ag3 Ag5 O6 -99.9(3) . .
Ag4 Ag3 Ag5 O6 166.3(3) . .
Ag2 Ag3 Ag5 O6 -164.9(2) . .
C7 Ag3 Ag5 O6 108.9(4) . 4_557
N1 Ag3 Ag5 O6 -59.8(4) 6_657 4_557
O5 Ag3 Ag5 O6 -136.2(4) . 4_557
Ag1 Ag3 Ag5 O6 143.8(3) . 4_557
Ag4 Ag3 Ag5 O6 50.0(3) . 4_557
Ag2 Ag3 Ag5 O6 78.8(3) . 4_557
C7 Ag3 Ag5 Ag3 169.3(2) . 4_557
N1 Ag3 Ag5 Ag3 0.7(2) 6_657 4_557
O5 Ag3 Ag5 Ag3 -75.8(3) . 4_557
Ag1 Ag3 Ag5 Ag3 -155.82(3) . 4_557
Ag4 Ag3 Ag5 Ag3 110.45(3) . 4_557
Ag2 Ag3 Ag5 Ag3 139.25(4) . 4_557
N1 C1 C2 C3 -1.2(17) . .
C1 C2 C3 C4 0.7(15) . .
C1 C2 C3 C6 176.8(9) . .
C2 C3 C4 C5 -0.1(15) . .
C6 C3 C4 C5 -176.1(9) . .
C3 C4 C5 N1 -0.2(17) . .
C4 C3 C6 C7 155(10) . .
C2 C3 C6 C7 -21(11) . .
C4 C3 C6 Ag1 -13.5(12) . .
C2 C3 C6 Ag1 170.6(7) . .
O3 Ag1 C6 C7 -111.9(7) 5_767 .
O3 Ag1 C6 C7 50.9(10) . .
O1W Ag1 C6 C7 152.0(6) . .
Ag3 Ag1 C6 C7 -5.2(6) . .
Ag2 Ag1 C6 C7 61.2(6) . .
C7 Ag1 C6 C3 178.8(12) . .
O3 Ag1 C6 C3 66.9(9) 5_767 .
O3 Ag1 C6 C3 -130.3(8) . .
O1W Ag1 C6 C3 -29.2(8) . .
Ag3 Ag1 C6 C3 173.6(8) . .
Ag2 Ag1 C6 C3 -120.0(7) . .
C3 C6 C7 Ag3 -99(11) . .
Ag1 C6 C7 Ag3 70(7) . .
C3 C6 C7 Ag1 -169(10) . .
C3 C6 C7 Ag4 50(11) . .
Ag1 C6 C7 Ag4 -141.3(6) . .
C3 C6 C7 Ag2 119(10) . .
Ag1 C6 C7 Ag2 -72.2(4) . .
N1 Ag3 C7 C6 -150(6) 6_657 .
O5 Ag3 C7 C6 -2(7) . .
Ag1 Ag3 C7 C6 -71(7) . .
Ag4 Ag3 C7 C6 149(7) . .
Ag2 Ag3 C7 C6 -144(7) . .
Ag5 Ag3 C7 C6 65(7) . .
N1 Ag3 C7 Ag1 -79.3(11) 6_657 .
O5 Ag3 C7 Ag1 68.3(4) . .
Ag4 Ag3 C7 Ag1 -139.9(4) . .
Ag2 Ag3 C7 Ag1 -72.9(2) . .
Ag5 Ag3 C7 Ag1 135.9(3) . .
N1 Ag3 C7 Ag4 60.6(12) 6_657 .
O5 Ag3 C7 Ag4 -151.8(3) . .
Ag1 Ag3 C7 Ag4 139.9(4) . .
Ag2 Ag3 C7 Ag4 66.98(17) . .
Ag5 Ag3 C7 Ag4 -84.25(19) . .
N1 Ag3 C7 Ag2 -6.4(12) 6_657 .
O5 Ag3 C7 Ag2 141.2(3) . .
Ag1 Ag3 C7 Ag2 72.9(2) . .
Ag4 Ag3 C7 Ag2 -66.98(17) . .
Ag5 Ag3 C7 Ag2 -151.2(2) . .
O3 Ag1 C7 C6 93.3(7) 5_767 .
O3 Ag1 C7 C6 -150.3(6) . .
O1W Ag1 C7 C6 -35.2(8) . .
Ag3 Ag1 C7 C6 173.0(8) . .
Ag2 Ag1 C7 C6 -107.2(7) . .
O3 Ag1 C7 Ag3 -79.7(4) 5_767 .
O3 Ag1 C7 Ag3 36.7(5) . .
O1W Ag1 C7 Ag3 151.9(3) . .
C6 Ag1 C7 Ag3 -173.0(8) . .
Ag2 Ag1 C7 Ag3 79.8(2) . .
O3 Ag1 C7 Ag4 -148.4(5) 5_767 .
O3 Ag1 C7 Ag4 -32.0(7) . .
O1W Ag1 C7 Ag4 83.2(6) . .
C6 Ag1 C7 Ag4 118.4(10) . .
Ag3 Ag1 C7 Ag4 -68.7(4) . .
Ag2 Ag1 C7 Ag4 11.1(4) . .
O3 Ag1 C7 Ag2 -159.5(3) 5_767 .
O3 Ag1 C7 Ag2 -43.1(4) . .
O1W Ag1 C7 Ag2 72.0(4) . .
C6 Ag1 C7 Ag2 107.2(7) . .
Ag3 Ag1 C7 Ag2 -79.8(2) . .
O1 Ag4 C7 C6 -35.2(8) . .
C12 Ag4 C7 C6 113.2(7) . .
Ag2 Ag4 C7 C6 101.9(8) . .
Ag2 Ag4 C7 C6 65.5(9) 4_556 .
Ag3 Ag4 C7 C6 -176.1(9) . .
O1 Ag4 C7 Ag3 140.8(3) . .
C12 Ag4 C7 Ag3 -70.7(4) . .
Ag2 Ag4 C7 Ag3 -82.1(2) . .
Ag2 Ag4 C7 Ag3 -118.4(3) 4_556 .
O1 Ag4 C7 Ag1 -148.7(5) . .
C12 Ag4 C7 Ag1 -0.3(7) . .
Ag2 Ag4 C7 Ag1 -11.7(4) . .
Ag2 Ag4 C7 Ag1 -48.0(8) 4_556 .
Ag3 Ag4 C7 Ag1 70.4(4) . .
O1 Ag4 C7 Ag2 -137.1(3) . .
C12 Ag4 C7 Ag2 11.4(3) . .
Ag2 Ag4 C7 Ag2 -36.3(4) 4_556 .
Ag3 Ag4 C7 Ag2 82.1(2) . .
O4 Ag2 C7 C6 128.1(7) . .
C12 Ag2 C7 C6 -111.5(7) . .
O2 Ag2 C7 C6 18.3(7) 4_556 .
Ag4 Ag2 C7 C6 -100.8(7) . .
Ag4 Ag2 C7 C6 -58.8(7) 4_556 .
Ag1 Ag2 C7 C6 87.5(7) . .
Ag3 Ag2 C7 C6 175.4(8) . .
O4 Ag2 C7 Ag3 -47.3(4) . .
C12 Ag2 C7 Ag3 73.1(3) . .
O2 Ag2 C7 Ag3 -157.1(3) 4_556 .
Ag4 Ag2 C7 Ag3 83.8(2) . .
Ag4 Ag2 C7 Ag3 125.84(15) 4_556 .
Ag1 Ag2 C7 Ag3 -87.9(2) . .
O4 Ag2 C7 Ag1 40.5(4) . .
C12 Ag2 C7 Ag1 161.0(3) . .
O2 Ag2 C7 Ag1 -69.2(2) 4_556 .
Ag4 Ag2 C7 Ag1 171.7(3) . .
Ag4 Ag2 C7 Ag1 -146.29(10) 4_556 .
Ag3 Ag2 C7 Ag1 87.9(2) . .
O4 Ag2 C7 Ag4 -131.2(3) . .
C12 Ag2 C7 Ag4 -10.7(3) . .
O2 Ag2 C7 Ag4 119.1(2) 4_556 .
Ag4 Ag2 C7 Ag4 42.0(2) 4_556 .
Ag1 Ag2 C7 Ag4 -171.7(3) . .
Ag3 Ag2 C7 Ag4 -83.8(2) . .
N2 C8 C9 C10 -0.6(14) . .
C8 C9 C10 C9 0.3(7) . 4_556
C8 C9 C10 C11 -179.7(7) . .
C9 C10 C11 C12 0(100) 4_556 .
C9 C10 C11 C12 0(100) . .
C10 C11 C12 Ag4 0(100) . .
C10 C11 C12 Ag4 0(100) . 4_556
C10 C11 C12 Ag2 0(100) . .
C10 C11 C12 Ag2 0(100) . 4_556
O1 Ag4 C12 C11 -130.8(4) . .
C7 Ag4 C12 C11 95.2(2) . .
Ag2 Ag4 C12 C11 107.65(18) . .
Ag2 Ag4 C12 C11 -109.08(19) 4_556 .
Ag3 Ag4 C12 C11 54.28(4) . .
O1 Ag4 C12 Ag4 49.2(4) . 4_556
C7 Ag4 C12 Ag4 -84.8(2) . 4_556
Ag2 Ag4 C12 Ag4 -72.35(18) . 4_556
Ag2 Ag4 C12 Ag4 70.92(19) 4_556 4_556
Ag3 Ag4 C12 Ag4 -125.73(4) . 4_556
O1 Ag4 C12 Ag2 121.5(3) . .
C7 Ag4 C12 Ag2 -12.4(4) . .
Ag2 Ag4 C12 Ag2 143.3(4) 4_556 .
Ag3 Ag4 C12 Ag2 -53.4(2) . .
O1 Ag4 C12 Ag2 -21.7(5) . 4_556
C7 Ag4 C12 Ag2 -155.7(2) . 4_556
Ag2 Ag4 C12 Ag2 -143.3(4) . 4_556
Ag3 Ag4 C12 Ag2 163.35(18) . 4_556
O4 Ag2 C12 C11 13.6(3) . .
O2 Ag2 C12 C11 142.4(3) 4_556 .
C7 Ag2 C12 C11 -114.48(18) . .
Ag4 Ag2 C12 C11 -125.46(19) . .
Ag4 Ag2 C12 C11 126.12(19) 4_556 .
Ag1 Ag2 C12 C11 -87.5(5) . .
Ag3 Ag2 C12 C11 -74.87(3) . .
O4 Ag2 C12 Ag4 139.0(3) . .
O2 Ag2 C12 Ag4 -92.1(3) 4_556 .
C7 Ag2 C12 Ag4 11.0(3) . .
Ag4 Ag2 C12 Ag4 -108.4(4) 4_556 .
Ag1 Ag2 C12 Ag4 37.9(6) . .
Ag3 Ag2 C12 Ag4 50.59(19) . .
O4 Ag2 C12 Ag4 -112.5(4) . 4_556
O2 Ag2 C12 Ag4 16.3(4) 4_556 4_556
C7 Ag2 C12 Ag4 119.4(2) . 4_556
Ag4 Ag2 C12 Ag4 108.4(4) . 4_556
Ag1 Ag2 C12 Ag4 146.3(3) . 4_556
Ag3 Ag2 C12 Ag4 159.01(19) . 4_556
O4 Ag2 C12 Ag2 -166.4(3) . 4_556
O2 Ag2 C12 Ag2 -37.6(3) 4_556 4_556
C7 Ag2 C12 Ag2 65.52(18) . 4_556
Ag4 Ag2 C12 Ag2 54.54(19) . 4_556
Ag4 Ag2 C12 Ag2 -53.88(19) 4_556 4_556
Ag1 Ag2 C12 Ag2 92.5(5) . 4_556
Ag3 Ag2 C12 Ag2 105.13(3) . 4_556
O1 C13 C14 F2 -176.4(11) . .
O2 C13 C14 F2 8.0(15) . .
O1 C13 C14 F3 -46.5(14) . .
O2 C13 C14 F3 137.9(12) . .
O1 C13 C14 F1' 113.8(17) . .
O2 C13 C14 F1' -61.8(18) . .
O1 C13 C14 F3' -15.8(17) . .
O2 C13 C14 F3' 168.6(14) . .
O1 C13 C14 F2' -130.9(13) . .
O2 C13 C14 F2' 53.5(15) . .
O1 C13 C14 F1 69.9(12) . .
O2 C13 C14 F1 -105.7(11) . .
O3 C15 C16 F8 30.2(17) . .
O4 C15 C16 F8 -150.2(13) . .
O3 C15 C16 F9' -170.7(13) . .
O4 C15 C16 F9' 8.9(18) . .
O3 C15 C16 F8' -35.6(17) . .
O4 C15 C16 F8' 144.0(14) . .
O3 C15 C16 F7 159.9(12) . .
O4 C15 C16 F7 -20.5(15) . .
O3 C15 C16 F9 -88.3(13) . .
O4 C15 C16 F9 91.4(13) . .
O3 C15 C16 F7' 73.5(14) . .
O4 C15 C16 F7' -106.8(14) . .
O6 C17 C18 F4 151.0(13) . .
O5 C17 C18 F4 -29.2(16) . .
O6 C17 C18 F6 -86.9(17) . .
O5 C17 C18 F6 92.9(16) . .
O6 C17 C18 F6' 57.6(16) . .
O5 C17 C18 F6' -122.5(15) . .
O6 C17 C18 F5' -177.4(15) . .
O5 C17 C18 F5' 2.5(18) . .
O6 C17 C18 F5 32.1(18) . .
O5 C17 C18 F5 -148.0(15) . .
O6 C17 C18 F4' -60.2(15) . .
O5 C17 C18 F4' 119.7(13) . .
C2 C1 N1 C5 0.8(16) . .
C2 C1 N1 Ag3 -173.8(8) . 6_557
C4 C5 N1 C1 -0.1(16) . .
C4 C5 N1 Ag3 174.8(8) . 6_557
C9 C8 N2 C8 0.3(7) . 4_556
C9 C8 N2 Ag5 -179.7(7) . 6_657
O2 C13 O1 Ag4 2.4(17) . .
C14 C13 O1 Ag4 -172.5(7) . .
C12 Ag4 O1 C13 18.4(11) . .
C7 Ag4 O1 C13 155.7(9) . .
Ag2 Ag4 O1 C13 97.0(8) . .
Ag2 Ag4 O1 C13 1.3(8) 4_556 .
Ag3 Ag4 O1 C13 -168.4(7) . .
O1 C13 O2 Ag2 -6.1(17) . 4_556
C14 C13 O2 Ag2 168.8(7) . 4_556
O4 C15 O3 Ag1 165.7(10) . 5_767
C16 C15 O3 Ag1 -14.7(17) . 5_767
O4 C15 O3 Ag1 -14.7(18) . .
C16 C15 O3 Ag1 164.9(7) . .
C7 Ag1 O3 C15 40.7(11) . .
O3 Ag1 O3 C15 -179.7(12) 5_767 .
O1W Ag1 O3 C15 -93.3(10) . .
C6 Ag1 O3 C15 13.6(13) . .
Ag3 Ag1 O3 C15 65.5(9) . .
Ag2 Ag1 O3 C15 3.7(9) . .
C7 Ag1 O3 Ag1 -139.6(3) . 5_767
O3 Ag1 O3 Ag1 0.0 5_767 5_767
O1W Ag1 O3 Ag1 86.4(3) . 5_767
C6 Ag1 O3 Ag1 -166.7(4) . 5_767
Ag3 Ag1 O3 Ag1 -114.8(3) . 5_767
Ag2 Ag1 O3 Ag1 -176.6(3) . 5_767
O3 C15 O4 Ag2 19.1(19) . .
C16 C15 O4 Ag2 -160.5(8) . .
C12 Ag2 O4 C15 -158.9(10) . .
O2 Ag2 O4 C15 61.0(11) 4_556 .
C7 Ag2 O4 C15 -39.9(12) . .
Ag4 Ag2 O4 C15 -107.4(10) . .
Ag4 Ag2 O4 C15 146.6(10) 4_556 .
Ag1 Ag2 O4 C15 -10.8(10) . .
Ag3 Ag2 O4 C15 -69.3(11) . .
O6 C17 O5 Ag3 -15.0(19) . .
C18 C17 O5 Ag3 165.2(7) . .
C7 Ag3 O5 C17 91.0(9) . .
N1 Ag3 O5 C17 -98.0(9) 6_657 .
Ag1 Ag3 O5 C17 137.3(9) . .
Ag4 Ag3 O5 C17 38.4(12) . .
Ag2 Ag3 O5 C17 154.2(7) . .
Ag5 Ag3 O5 C17 26.0(9) . .
O5 C17 O6 Ag5 -18.9(19) . .
C18 C17 O6 Ag5 160.9(7) . .
N2 Ag5 O6 C17 -90.0(10) 6_557 .
O6 Ag5 O6 C17 90.0(10) 4_557 .
Ag3 Ag5 O6 C17 156.2(11) 4_557 .
Ag3 Ag5 O6 C17 29.4(10) . .
